data_7001437
loop_
_publ_author_name
'Hitchcock, Peter B.'
'Lappert, Michael F.'
'Pierssens, Luc J.-M.'
'Protchenko, Andrey V.'
'Uiterweerd, Patrick G. H.'

_publ_section_title
;
 Synthesis and characterisation of twelve SnIV diaryls and formation of
 a SnIII triaryl
;
_journal_issue 23
_journal_name_full 'Dalton Transactions'
_journal_page_first 4578
_journal_page_last 4585
_journal_paper_doi 10.1039/b820835b
_journal_year 2009
_chemical_compound_source 'synthesis as described'
_chemical_formula_moiety '(C32 H40 N4 Sn1 Te2).0.25(C5 H12 O1)'
_chemical_formula_sum 'C33.25 H43 N4 O0.25 Sn Te2'
_chemical_formula_weight 876.61
_chemical_name_systematic
;
?
;
_space_group_IT_number 15
_symmetry_cell_setting monoclinic
_symmetry_Int_Tables_number 15
_symmetry_space_group_name_Hall '-C 2yc'
_symmetry_space_group_name_H-M 'C 1 2/c 1'
_atom_sites_solution_hydrogens geom
_atom_sites_solution_primary direct
_atom_sites_solution_secondary difmap
_audit_conform_dict_location ftp://ftp.iucr.org/cifdics/cif_core.dic
_audit_conform_dict_name cif_core.dic
_audit_conform_dict_version 2.1
_audit_creation_date 2000-11-29T12:19:06-00:00
_audit_creation_method 'WinGX routine CIF_UPDATE'
_cell_angle_alpha 90
_cell_angle_beta 111.8160(10)
_cell_angle_gamma 90
_cell_formula_units_Z 16
_cell_length_a 40.1879(10)
_cell_length_b 10.2940(2)
_cell_length_c 36.4313(9)
_cell_measurement_reflns_used 41274
_cell_measurement_temperature 173(2)
_cell_measurement_theta_max 27.878
_cell_measurement_theta_min 3.705
_cell_measurement_wavelength 0.71073
_cell_volume 13992.0(6)
_computing_cell_refinement 'HKL Scalepack (Otwinowski & Minor 1997)'
_computing_data_reduction 'HKL Denzo and Scalepack (Otwinowski & Minor 1997)'
_computing_molecular_graphics 'Ortep-3 for Windows (Farrugia, 1997)'
_computing_publication_material 'WinGX publication routines (Farrugia, 1999)'
_computing_structure_refinement 'SHELXL-97 (Sheldrick, 1997)'
_computing_structure_solution 'SHELXS-97 (Sheldrick, 1997)'
_diffrn_ambient_temperature 173(2)
_diffrn_measured_fraction_theta_full 0.993
_diffrn_measured_fraction_theta_max 0.993
_diffrn_measurement_device KappaCCD
_diffrn_measurement_method CCD
_diffrn_radiation_monochromator graphite
_diffrn_radiation_probe x-ray
_diffrn_radiation_type MoK\a
_diffrn_radiation_wavelength 0.71073
_diffrn_reflns_av_R_equivalents 0.0594
_diffrn_reflns_av_unetI/netI 0.0798
_diffrn_reflns_limit_h_max 49
_diffrn_reflns_limit_h_min -52
_diffrn_reflns_limit_k_max 13
_diffrn_reflns_limit_k_min -8
_diffrn_reflns_limit_l_max 45
_diffrn_reflns_limit_l_min -47
_diffrn_reflns_number 33834
_diffrn_reflns_theta_full 27.87
_diffrn_reflns_theta_max 27.87
_diffrn_reflns_theta_min 3.79
_exptl_absorpt_coefficient_mu 2.393
_exptl_absorpt_correction_T_max 0.481
_exptl_absorpt_correction_T_min 0.413
_exptl_absorpt_correction_type multi-scan
_exptl_absorpt_process_details
;
[c.f. r.h. blessing, acta cryst. (1995), a51, 33-38]
;
_exptl_crystal_colour colourless
_exptl_crystal_density_diffrn 1.665
_exptl_crystal_density_method 'not measured'
_exptl_crystal_description prism
_exptl_crystal_F_000 6824
_exptl_crystal_size_max 0.4
_exptl_crystal_size_mid 0.4
_exptl_crystal_size_min 0.2
_refine_diff_density_max 2.153
_refine_diff_density_min -1.492
_refine_diff_density_rms 0.132
_refine_ls_extinction_coef 0.000024(14)
_refine_ls_extinction_expression Fc^*^=kFc[1+0.001xFc^2^\l^3^/sin(2\q)]^-1/4^
_refine_ls_extinction_method SHELXL
_refine_ls_goodness_of_fit_ref 1.045
_refine_ls_hydrogen_treatment constr
_refine_ls_matrix_type full
_refine_ls_number_parameters 722
_refine_ls_number_reflns 16590
_refine_ls_number_restraints 0
_refine_ls_restrained_S_all 1.045
_refine_ls_R_factor_all 0.0894
_refine_ls_R_factor_gt 0.0506
_refine_ls_shift/su_max 0.002
_refine_ls_shift/su_mean 0
_refine_ls_structure_factor_coef Fsqd
_refine_ls_weighting_details 'calc w=1/[\s^2^(Fo^2^)+(0.0458P)^2^+4.4720P] where P=(Fo^2^+2Fc^2^)/3'
_refine_ls_weighting_scheme calc
_refine_ls_wR_factor_gt 0.1066
_refine_ls_wR_factor_ref 0.1204
_reflns_number_gt 10994
_reflns_number_total 16590
_reflns_threshold_expression >2sigma(I)
_cod_data_source_file b820835b.txt
_cod_data_source_block (8)-nov2700
_cod_original_sg_symbol_H-M C2/c
_cod_database_code 7001437

loop_
_symmetry_equiv_pos_as_xyz
'x, y, z'
'-x, y, -z+1/2'
'x+1/2, y+1/2, z'
'-x+1/2, y+1/2, -z+1/2'
'-x, -y, -z'
'x, -y, z-1/2'
'-x+1/2, -y+1/2, -z'
'x+1/2, -y+1/2, z-1/2'

loop_
_atom_site_label
_atom_site_type_symbol
_atom_site_fract_x
_atom_site_fract_y
_atom_site_fract_z
_atom_site_U_iso_or_equiv
_atom_site_adp_type
_atom_site_occupancy
_atom_site_symmetry_multiplicity
_atom_site_calc_flag
_atom_site_refinement_flags
_atom_site_disorder_assembly
_atom_site_disorder_group
Te1 Te 0.084039(11) 0.35931(3) 0.403883(11) 0.04101(11) Uani 1 1 d . . .
Te2 Te 0.131958(11) 0.57383(4) 0.511506(11) 0.04234(11) Uani 1 1 d . . .
Sn Sn 0.117099(9) 0.59126(3) 0.431711(10) 0.03027(10) Uani 1 1 d . . .
N1 N 0.09005(12) 0.6871(4) 0.34747(13) 0.0380(10) Uani 1 1 d . . .
N2 N 0.07914(13) 0.8166(4) 0.47065(14) 0.0445(12) Uani 1 1 d . . .
N3 N 0.15544(13) 0.3881(4) 0.38917(13) 0.0414(11) Uani 1 1 d . . .
N4 N 0.17399(12) 0.8102(4) 0.45416(13) 0.0384(11) Uani 1 1 d . . .
C1 C 0.03994(15) 0.3930(5) 0.42227(17) 0.0400(13) Uani 1 1 d . . .
C2 C 0.04006(17) 0.3453(6) 0.45705(17) 0.0482(15) Uani 1 1 d . . .
H2 H 0.0599 0.2955 0.4734 0.058 Uiso 1 1 calc R . .
C3 C 0.01118(18) 0.3685(7) 0.4692(2) 0.0604(18) Uani 1 1 d . . .
H3 H 0.0115 0.3344 0.4936 0.072 Uiso 1 1 calc R . .
C4 C -0.01744(18) 0.4411(6) 0.4454(2) 0.0629(19) Uani 1 1 d . . .
H4 H -0.0368 0.46 0.4536 0.075 Uiso 1 1 calc R . .
C5 C -0.01777(19) 0.4855(7) 0.4103(2) 0.077(2) Uani 1 1 d . . .
H5 H -0.0379 0.5331 0.3934 0.092 Uiso 1 1 calc R . .
C6 C 0.01064(17) 0.4625(6) 0.3985(2) 0.0617(19) Uani 1 1 d . . .
H6 H 0.0099 0.4949 0.3738 0.074 Uiso 1 1 calc R . .
C7 C 0.16753(16) 0.4134(5) 0.51948(16) 0.0425(14) Uani 1 1 d . . .
C8 C 0.15617(19) 0.2870(6) 0.52046(17) 0.0535(16) Uani 1 1 d . . .
H8 H 0.1317 0.2701 0.5158 0.064 Uiso 1 1 calc R . .
C9 C 0.1804(2) 0.1843(6) 0.5282(2) 0.068(2) Uani 1 1 d . . .
H9 H 0.1724 0.098 0.5293 0.082 Uiso 1 1 calc R . .
C10 C 0.2157(2) 0.2068(8) 0.5342(2) 0.073(2) Uani 1 1 d . . .
H10 H 0.232 0.1363 0.5393 0.088 Uiso 1 1 calc R . .
C11 C 0.2270(2) 0.3288(7) 0.5328(2) 0.075(2) Uani 1 1 d . . .
H11 H 0.2513 0.3439 0.5364 0.09 Uiso 1 1 calc R . .
C12 C 0.20346(18) 0.4335(6) 0.5260(2) 0.0612(18) Uani 1 1 d . . .
H12 H 0.2121 0.5194 0.5258 0.073 Uiso 1 1 calc R . .
C13 C 0.08456(13) 0.7579(5) 0.40795(15) 0.0319(11) Uani 1 1 d . . .
C14 C 0.07914(14) 0.7854(5) 0.36868(16) 0.0357(12) Uani 1 1 d . . .
C15 C 0.06411(17) 0.9037(5) 0.35199(19) 0.0498(15) Uani 1 1 d . . .
H15 H 0.0603 0.9221 0.3252 0.06 Uiso 1 1 calc R . .
C16 C 0.05477(18) 0.9937(6) 0.3744(2) 0.0578(18) Uani 1 1 d . . .
H16 H 0.0451 1.0751 0.3631 0.069 Uiso 1 1 calc R . .
C17 C 0.05932(16) 0.9669(5) 0.41319(18) 0.0465(15) Uani 1 1 d . . .
H17 H 0.0524 1.0293 0.4282 0.056 Uiso 1 1 calc R . .
C18 C 0.07395(14) 0.8489(5) 0.43034(17) 0.0381(13) Uani 1 1 d . . .
C19 C 0.11408(16) 0.7372(6) 0.32852(18) 0.0523(16) Uani 1 1 d . . .
H19A H 0.1207 0.6665 0.3145 0.078 Uiso 1 1 calc R . .
H19B H 0.1358 0.7729 0.3488 0.078 Uiso 1 1 calc R . .
H19C H 0.1018 0.8057 0.3097 0.078 Uiso 1 1 calc R . .
C20 C 0.05909(15) 0.6211(5) 0.31858(16) 0.0459(14) Uani 1 1 d . . .
H20A H 0.0674 0.5547 0.3047 0.069 Uiso 1 1 calc R . .
H20B H 0.0442 0.6846 0.2995 0.069 Uiso 1 1 calc R . .
H20C H 0.045 0.5799 0.3323 0.069 Uiso 1 1 calc R . .
C21 C 0.0936(3) 0.9236(7) 0.4983(2) 0.109(4) Uani 1 1 d . . .
H21A H 0.115 0.9583 0.4949 0.164 Uiso 1 1 calc R . .
H21B H 0.1 0.892 0.5254 0.164 Uiso 1 1 calc R . .
H21C H 0.0755 0.9923 0.493 0.164 Uiso 1 1 calc R . .
C22 C 0.0478(2) 0.7620(9) 0.4742(2) 0.097(3) Uani 1 1 d . . .
H22A H 0.0527 0.7415 0.502 0.146 Uiso 1 1 calc R . .
H22B H 0.0411 0.6824 0.4584 0.146 Uiso 1 1 calc R . .
H22C H 0.0281 0.8246 0.4646 0.146 Uiso 1 1 calc R . .
C23 C 0.16591(13) 0.6019(5) 0.42106(15) 0.0315(11) Uani 1 1 d . . .
C24 C 0.18558(14) 0.7152(5) 0.43210(15) 0.0397(13) Uani 1 1 d . . .
C25 C 0.21543(16) 0.7351(6) 0.42228(17) 0.0505(15) Uani 1 1 d . . .
H25 H 0.2288 0.8132 0.4298 0.061 Uiso 1 1 calc R . .
C26 C 0.22562(17) 0.6404(7) 0.40133(19) 0.0599(18) Uani 1 1 d . . .
H26 H 0.246 0.654 0.3944 0.072 Uiso 1 1 calc R . .
C27 C 0.20654(16) 0.5286(7) 0.39070(17) 0.0529(16) Uani 1 1 d . . .
H27 H 0.2139 0.4638 0.3767 0.063 Uiso 1 1 calc R . .
C28 C 0.17612(15) 0.5073(5) 0.40012(15) 0.0388(13) Uani 1 1 d . . .
C29 C 0.14478(19) 0.3554(6) 0.34762(18) 0.0610(18) Uani 1 1 d . . .
H29A H 0.131 0.2745 0.3422 0.092 Uiso 1 1 calc R . .
H29B H 0.1662 0.3442 0.3411 0.092 Uiso 1 1 calc R . .
H29C H 0.13 0.4255 0.3315 0.092 Uiso 1 1 calc R . .
C30 C 0.17389(19) 0.2804(6) 0.4147(2) 0.0644(19) Uani 1 1 d . . .
H30A H 0.1594 0.2015 0.4067 0.097 Uiso 1 1 calc R . .
H30B H 0.1775 0.3012 0.4422 0.097 Uiso 1 1 calc R . .
H30C H 0.1972 0.2663 0.4125 0.097 Uiso 1 1 calc R . .
C31 C 0.16495(16) 0.9368(5) 0.43479(18) 0.0498(15) Uani 1 1 d . . .
H31A H 0.1574 0.9958 0.4514 0.075 Uiso 1 1 calc R . .
H31B H 0.1454 0.9266 0.4091 0.075 Uiso 1 1 calc R . .
H31C H 0.186 0.9728 0.431 0.075 Uiso 1 1 calc R . .
C32 C 0.20038(17) 0.8248(6) 0.49505(17) 0.0541(16) Uani 1 1 d . . .
H32A H 0.1917 0.8895 0.5091 0.081 Uiso 1 1 calc R . .
H32B H 0.2234 0.8534 0.4943 0.081 Uiso 1 1 calc R . .
H32C H 0.2035 0.7412 0.5088 0.081 Uiso 1 1 calc R . .
O O 0.0279(2) 0.1593(7) 0.2709(2) 0.111(2) Uiso 0.5 1 d P B .
C33 C 0.0574(4) 0.2024(14) 0.2860(4) 0.068(4) Uiso 0.5 1 d P . .
C34 C 0 0.2531(9) 0.25 0.055(2) Uiso 1 2 d S . .
C35 C 0.0069(4) 0.3671(14) 0.2300(4) 0.068(4) Uiso 0.5 1 d P . .
C36 C -0.0096(4) 0.2869(15) 0.2919(5) 0.080(4) Uiso 0.5 1 d P . .
Te1B Te 0.123442(12) 1.13709(4) 0.225685(15) 0.05807(14) Uani 1 1 d . A 1
Te2B Te 0.204431(10) 0.91277(4) 0.206048(13) 0.04520(11) Uani 1 1 d . A 1
Sn1B Sn 0.133037(9) 0.90509(3) 0.193950(11) 0.03274(10) Uani 1 1 d . A 1
N1B N 0.05846(11) 0.8221(4) 0.18988(13) 0.0381(10) Uani 1 1 d . A 1
N2B N 0.18061(12) 0.6649(4) 0.25029(13) 0.0397(11) Uani 1 1 d . A 1
N3B N 0.07582(13) 1.1109(4) 0.13280(16) 0.0488(13) Uani 1 1 d . A 1
N4B N 0.13093(11) 0.6897(4) 0.13496(13) 0.0361(10) Uani 1 1 d . A 1
C1B C 0.16700(17) 1.1132(5) 0.28122(18) 0.0476(15) Uani 1 1 d . A 1
C2B C 0.19790(19) 1.1837(6) 0.2896(2) 0.0600(18) Uani 1 1 d . A 1
H2B H 0.1997 1.2429 0.2704 0.072 Uiso 1 1 calc R A 1
C3B C 0.2263(2) 1.1710(7) 0.3249(2) 0.069(2) Uani 1 1 d . A 1
H3B H 0.2475 1.2213 0.3307 0.083 Uiso 1 1 calc R A 1
C4B C 0.2229(3) 1.0819(8) 0.3521(2) 0.079(2) Uani 1 1 d . A 1
H4B H 0.2424 1.0682 0.3764 0.095 Uiso 1 1 calc R A 1
C5B C 0.1924(3) 1.0153(8) 0.3442(3) 0.098(3) Uani 1 1 d . A 1
H5B H 0.1903 0.9557 0.3632 0.118 Uiso 1 1 calc R A 1
C6B C 0.1641(2) 1.0321(8) 0.3091(2) 0.083(3) Uani 1 1 d . A 1
H6B H 0.1423 0.9865 0.3043 0.099 Uiso 1 1 calc R A 1
C7B C 0.19842(14) 1.0798(5) 0.16878(19) 0.0438(14) Uani 1 1 d . A 1
C8B C 0.20681(16) 1.2012(6) 0.18512(19) 0.0506(15) Uani 1 1 d . A 1
H8B H 0.2146 1.2118 0.213 0.061 Uiso 1 1 calc R A 1
C9B C 0.20390(18) 1.3094(6) 0.1610(2) 0.0582(17) Uani 1 1 d . A 1
H9B H 0.2102 1.393 0.1726 0.07 Uiso 1 1 calc R A 1
C10B C 0.19196(18) 1.2959(7) 0.1207(2) 0.0591(18) Uani 1 1 d . A 1
H10B H 0.1899 1.3696 0.1043 0.071 Uiso 1 1 calc R A 1
C11B C 0.18312(17) 1.1756(7) 0.1045(2) 0.0593(17) Uani 1 1 d . A 1
H11B H 0.1744 1.1654 0.0766 0.071 Uiso 1 1 calc R A 1
C12B C 0.18685(17) 1.0680(6) 0.1286(2) 0.0550(17) Uani 1 1 d . A 1
H12B H 0.1813 0.9843 0.1169 0.066 Uiso 1 1 calc R A 1
C13B C 0.11870(14) 0.7366(5) 0.21985(15) 0.0331(12) Uani 1 1 d . A 1
C14B C 0.08239(15) 0.7167(5) 0.20954(16) 0.0359(12) Uani 1 1 d . A 1
C15B C 0.06947(16) 0.5993(5) 0.21713(19) 0.0473(15) Uani 1 1 d . A 1
H15B H 0.0445 0.586 0.2101 0.057 Uiso 1 1 calc R A 1
C16B C 0.09380(18) 0.5010(6) 0.23531(19) 0.0538(17) Uani 1 1 d . A 1
H16B H 0.0854 0.4188 0.2399 0.065 Uiso 1 1 calc R A 1
C17B C 0.12996(17) 0.5226(5) 0.24658(17) 0.0462(15) Uani 1 1 d . A 1
H17B H 0.1463 0.4556 0.2598 0.055 Uiso 1 1 calc R A 1
C18B C 0.14325(15) 0.6403(5) 0.23912(16) 0.0364(12) Uani 1 1 d . A 1
C19B C 0.02956(15) 0.7833(6) 0.15352(18) 0.0515(15) Uani 1 1 d . A 1
H19D H 0.0144 0.8586 0.1419 0.077 Uiso 1 1 calc R A 1
H19E H 0.0151 0.7156 0.1594 0.077 Uiso 1 1 calc R A 1
H19F H 0.0397 0.7494 0.1348 0.077 Uiso 1 1 calc R A 1
C20B C 0.04423(17) 0.8864(5) 0.21698(19) 0.0500(15) Uani 1 1 d . A 1
H20D H 0.0282 0.9573 0.2031 0.075 Uiso 1 1 calc R A 1
H20E H 0.0641 0.9214 0.2397 0.075 Uiso 1 1 calc R A 1
H20F H 0.0309 0.8232 0.2263 0.075 Uiso 1 1 calc R A 1
C21B C 0.2014(2) 0.5615(7) 0.2444(3) 0.089(3) Uani 1 1 d . A 1
H21D H 0.2265 0.5886 0.2529 0.134 Uiso 1 1 calc R A 1
H21E H 0.1925 0.5382 0.2164 0.134 Uiso 1 1 calc R A 1
H21F H 0.1995 0.486 0.26 0.134 Uiso 1 1 calc R A 1
C22B C 0.1961(2) 0.7197(12) 0.2894(2) 0.127(4) Uani 1 1 d . A 1
H22D H 0.1811 0.7915 0.292 0.191 Uiso 1 1 calc R A 1
H22E H 0.2202 0.7522 0.2939 0.191 Uiso 1 1 calc R A 1
H22F H 0.1975 0.6527 0.3091 0.191 Uiso 1 1 calc R A 1
C23B C 0.10203(13) 0.8992(5) 0.13172(16) 0.0348(12) Uani 1 1 d . A 1
C24B C 0.10444(15) 0.7847(5) 0.11231(16) 0.0392(13) Uani 1 1 d . A 1
C25B C 0.08215(16) 0.7669(6) 0.07302(17) 0.0471(15) Uani 1 1 d . A 1
H25B H 0.0842 0.6905 0.0594 0.057 Uiso 1 1 calc R A 1
C26B C 0.05728(18) 0.8592(6) 0.0540(2) 0.0569(17) Uani 1 1 d . A 1
H26B H 0.0417 0.8447 0.0274 0.068 Uiso 1 1 calc R A 1
C27B C 0.05433(16) 0.9741(6) 0.07282(18) 0.0518(16) Uani 1 1 d . A 1
H27B H 0.0371 1.0379 0.0591 0.062 Uiso 1 1 calc R A 1
C28B C 0.07705(15) 0.9944(5) 0.11210(17) 0.0394(13) Uani 1 1 d . A 1
C29B C 0.03971(17) 1.1536(6) 0.1283(2) 0.069(2) Uani 1 1 d . A 1
H29D H 0.0413 1.2339 0.1433 0.104 Uiso 1 1 calc R A 1
H29E H 0.0281 1.086 0.1383 0.104 Uiso 1 1 calc R A 1
H29F H 0.0256 1.1694 0.1002 0.104 Uiso 1 1 calc R A 1
C30B C 0.09547(18) 1.2173(6) 0.1225(2) 0.068(2) Uani 1 1 d . A 1
H30D H 0.0941 1.296 0.137 0.102 Uiso 1 1 calc R A 1
H30E H 0.0847 1.2341 0.094 0.102 Uiso 1 1 calc R A 1
H30F H 0.1206 1.1922 0.1296 0.102 Uiso 1 1 calc R A 1
C31B C 0.11558(16) 0.5640(5) 0.13758(18) 0.0451(14) Uani 1 1 d . A 1
H31D H 0.1347 0.5046 0.1531 0.068 Uiso 1 1 calc R A 1
H31E H 0.1034 0.5287 0.1109 0.068 Uiso 1 1 calc R A 1
H31F H 0.0983 0.574 0.1505 0.068 Uiso 1 1 calc R A 1
C32B C 0.15991(17) 0.6740(6) 0.11930(19) 0.0530(16) Uani 1 1 d . A 1
H32D H 0.17 0.7593 0.1174 0.079 Uiso 1 1 calc R A 1
H32E H 0.1501 0.6342 0.093 0.079 Uiso 1 1 calc R A 1
H32F H 0.1788 0.6181 0.1371 0.079 Uiso 1 1 calc R A 1
C37 C 0.0279(2) 0.1593(7) 0.2709(2) 0.111(2) Uiso 0.5 1 d P B 2

loop_
_atom_site_aniso_label
_atom_site_aniso_U_11
_atom_site_aniso_U_22
_atom_site_aniso_U_33
_atom_site_aniso_U_23
_atom_site_aniso_U_13
_atom_site_aniso_U_12
Te1 0.0462(2) 0.0317(2) 0.0436(2) -0.00207(17) 0.01500(18) -0.00660(16)
Te2 0.0479(2) 0.0439(2) 0.0353(2) -0.00020(17) 0.01551(17) 0.00231(18)
Sn 0.02834(19) 0.02801(18) 0.0346(2) 0.00217(15) 0.01183(15) 0.00032(14)
N1 0.036(3) 0.037(2) 0.040(3) 0.000(2) 0.014(2) -0.004(2)
N2 0.044(3) 0.044(3) 0.053(3) -0.003(2) 0.027(2) 0.002(2)
N3 0.044(3) 0.039(3) 0.040(3) 0.003(2) 0.014(2) 0.014(2)
N4 0.035(3) 0.035(2) 0.038(3) 0.005(2) 0.005(2) -0.001(2)
C1 0.036(3) 0.034(3) 0.045(3) 0.006(3) 0.009(3) -0.010(2)
C2 0.047(4) 0.048(4) 0.047(4) 0.007(3) 0.014(3) 0.001(3)
C3 0.049(4) 0.073(5) 0.060(4) 0.012(4) 0.021(3) 0.001(4)
C4 0.041(4) 0.059(4) 0.090(6) 0.003(4) 0.026(4) -0.004(3)
C5 0.041(4) 0.081(5) 0.102(6) 0.050(5) 0.020(4) 0.008(4)
C6 0.044(4) 0.068(4) 0.073(5) 0.039(4) 0.023(3) 0.005(3)
C7 0.049(4) 0.042(3) 0.034(3) 0.010(3) 0.013(3) 0.006(3)
C8 0.064(4) 0.052(4) 0.047(4) -0.006(3) 0.023(3) -0.004(3)
C9 0.093(6) 0.041(4) 0.062(5) 0.000(3) 0.019(4) 0.013(4)
C10 0.071(6) 0.066(5) 0.062(5) 0.001(4) 0.000(4) 0.025(4)
C11 0.047(4) 0.070(5) 0.088(6) 0.004(5) 0.003(4) 0.011(4)
C12 0.045(4) 0.053(4) 0.075(5) 0.015(4) 0.010(4) 0.005(3)
C13 0.023(3) 0.026(3) 0.045(3) 0.001(2) 0.009(2) -0.003(2)
C14 0.029(3) 0.030(3) 0.045(3) 0.005(3) 0.010(2) 0.000(2)
C15 0.053(4) 0.037(3) 0.054(4) 0.007(3) 0.015(3) 0.002(3)
C16 0.064(5) 0.028(3) 0.067(4) 0.005(3) 0.008(4) 0.004(3)
C17 0.044(4) 0.031(3) 0.061(4) -0.008(3) 0.014(3) 0.003(3)
C18 0.025(3) 0.036(3) 0.056(4) 0.001(3) 0.018(3) -0.001(2)
C19 0.050(4) 0.056(4) 0.057(4) 0.011(3) 0.027(3) 0.000(3)
C20 0.042(4) 0.051(3) 0.040(3) -0.003(3) 0.010(3) -0.007(3)
C21 0.193(12) 0.070(5) 0.069(6) -0.024(5) 0.053(7) -0.001(6)
C22 0.065(6) 0.137(8) 0.107(7) 0.045(6) 0.051(5) 0.002(5)
C23 0.022(2) 0.036(3) 0.036(3) 0.007(2) 0.010(2) 0.006(2)
C24 0.031(3) 0.049(3) 0.036(3) 0.009(3) 0.008(2) 0.002(3)
C25 0.037(3) 0.060(4) 0.052(4) 0.000(3) 0.014(3) -0.012(3)
C26 0.035(4) 0.086(5) 0.065(4) 0.002(4) 0.026(3) -0.007(3)
C27 0.040(4) 0.077(5) 0.047(4) 0.001(3) 0.022(3) 0.013(3)
C28 0.035(3) 0.046(3) 0.032(3) 0.008(3) 0.010(2) 0.008(3)
C29 0.073(5) 0.062(4) 0.049(4) -0.010(3) 0.023(4) 0.004(4)
C30 0.066(5) 0.054(4) 0.067(5) 0.015(4) 0.018(4) 0.024(3)
C31 0.046(4) 0.041(3) 0.053(4) 0.006(3) 0.008(3) -0.006(3)
C32 0.055(4) 0.047(4) 0.051(4) 0.001(3) 0.009(3) -0.006(3)
Te1B 0.0476(3) 0.0382(2) 0.0876(3) -0.0221(2) 0.0242(2) 0.00156(19)
Te2B 0.0272(2) 0.0416(2) 0.0659(3) 0.00183(19) 0.01630(18) 0.00021(16)
Sn1B 0.02745(19) 0.02717(18) 0.0438(2) -0.00351(16) 0.01344(16) -0.00124(14)
N1B 0.029(2) 0.034(2) 0.052(3) -0.001(2) 0.016(2) 0.0041(19)
N2B 0.033(3) 0.039(3) 0.043(3) -0.002(2) 0.010(2) 0.011(2)
N3B 0.039(3) 0.033(3) 0.079(4) 0.006(3) 0.027(3) 0.002(2)
N4B 0.031(2) 0.035(2) 0.045(3) -0.008(2) 0.017(2) -0.002(2)
C1B 0.059(4) 0.036(3) 0.059(4) -0.019(3) 0.035(3) -0.011(3)
C2B 0.066(5) 0.060(4) 0.063(4) -0.009(4) 0.035(4) -0.016(4)
C3B 0.059(5) 0.085(5) 0.068(5) -0.017(4) 0.031(4) -0.018(4)
C4B 0.106(7) 0.079(6) 0.046(4) -0.008(4) 0.022(4) 0.007(5)
C5B 0.156(10) 0.082(6) 0.068(6) -0.012(5) 0.054(6) -0.045(6)
C6B 0.112(7) 0.086(6) 0.058(5) -0.018(4) 0.041(5) -0.056(5)
C7B 0.024(3) 0.050(4) 0.063(4) -0.005(3) 0.021(3) 0.003(2)
C8B 0.048(4) 0.045(4) 0.060(4) -0.001(3) 0.021(3) 0.009(3)
C9B 0.066(5) 0.038(3) 0.076(5) 0.004(4) 0.033(4) 0.007(3)
C10B 0.052(4) 0.057(4) 0.076(5) 0.009(4) 0.033(4) 0.009(3)
C11B 0.048(4) 0.070(5) 0.066(4) 0.008(4) 0.029(3) -0.001(3)
C12B 0.051(4) 0.050(4) 0.065(4) -0.006(3) 0.023(3) -0.017(3)
C13B 0.034(3) 0.035(3) 0.032(3) -0.001(2) 0.015(2) 0.000(2)
C14B 0.037(3) 0.028(3) 0.048(3) -0.005(2) 0.022(3) -0.001(2)
C15B 0.036(3) 0.040(3) 0.071(4) -0.006(3) 0.025(3) -0.007(3)
C16B 0.056(4) 0.035(3) 0.081(5) 0.007(3) 0.037(4) -0.001(3)
C17B 0.058(4) 0.033(3) 0.051(4) 0.012(3) 0.023(3) 0.017(3)
C18B 0.036(3) 0.032(3) 0.045(3) -0.005(3) 0.019(3) 0.004(2)
C19B 0.037(3) 0.054(4) 0.061(4) -0.002(3) 0.014(3) -0.004(3)
C20B 0.051(4) 0.039(3) 0.066(4) 0.003(3) 0.029(3) 0.012(3)
C21B 0.052(5) 0.073(5) 0.147(8) -0.032(5) 0.042(5) 0.011(4)
C22B 0.054(5) 0.246(13) 0.077(6) -0.073(7) 0.018(5) -0.018(7)
C23B 0.026(3) 0.034(3) 0.047(3) 0.000(3) 0.017(2) -0.004(2)
C24B 0.038(3) 0.035(3) 0.046(3) 0.000(3) 0.017(3) -0.008(2)
C25B 0.047(4) 0.047(3) 0.046(4) 0.001(3) 0.015(3) -0.009(3)
C26B 0.053(4) 0.059(4) 0.050(4) 0.004(3) 0.010(3) -0.015(3)
C27B 0.036(4) 0.055(4) 0.058(4) 0.019(3) 0.010(3) 0.002(3)
C28B 0.035(3) 0.032(3) 0.055(4) 0.006(3) 0.021(3) -0.005(2)
C29B 0.045(4) 0.060(4) 0.110(6) 0.005(4) 0.036(4) 0.006(3)
C30B 0.054(4) 0.045(4) 0.102(6) 0.007(4) 0.025(4) -0.010(3)
C31B 0.048(4) 0.029(3) 0.056(4) -0.005(3) 0.016(3) -0.006(3)
C32B 0.055(4) 0.048(4) 0.064(4) -0.006(3) 0.031(3) -0.004(3)

loop_
_atom_type_symbol
_atom_type_description
_atom_type_scat_dispersion_real
_atom_type_scat_dispersion_imag
_atom_type_scat_source
C C 0.0033 0.0016 'International Tables Vol C Tables 4.2.6.8 and 6.1.1.4'
H H 0 0 'International Tables Vol C Tables 4.2.6.8 and 6.1.1.4'
N N 0.0061 0.0033 'International Tables Vol C Tables 4.2.6.8 and 6.1.1.4'
Sn Sn -0.6537 1.4246 'International Tables Vol C Tables 4.2.6.8 and 6.1.1.4'
Te Te -0.5308 1.6751 'International Tables Vol C Tables 4.2.6.8 and 6.1.1.4'
O O 0.0106 0.006 'International Tables Vol C Tables 4.2.6.8 and 6.1.1.4'

loop_
_geom_angle_atom_site_label_1
_geom_angle_atom_site_label_2
_geom_angle_atom_site_label_3
_geom_angle
_geom_angle_site_symmetry_1
_geom_angle_site_symmetry_3
_geom_angle_publ_flag
C1 Te1 Sn 94.98(14) . . ?
C7 Te2 Sn 93.77(15) . . ?
C13 Sn C23 110.50(18) . . ?
C13 Sn Te1 114.24(13) . . ?
C23 Sn Te1 109.20(14) . . ?
C13 Sn Te2 109.94(14) . . ?
C23 Sn Te2 109.99(14) . . ?
Te1 Sn Te2 102.685(15) . . ?
C14 N1 C20 111.4(4) . . ?
C14 N1 C19 112.9(4) . . ?
C20 N1 C19 110.8(4) . . ?
C22 N2 C18 112.6(5) . . ?
C22 N2 C21 112.0(6) . . ?
C18 N2 C21 113.4(5) . . ?
C29 N3 C28 113.5(5) . . ?
C29 N3 C30 111.8(5) . . ?
C28 N3 C30 111.3(5) . . ?
C24 N4 C31 114.0(4) . . ?
C24 N4 C32 111.7(4) . . ?
C31 N4 C32 110.6(4) . . ?
C2 C1 C6 118.7(6) . . ?
C2 C1 Te1 121.1(4) . . ?
C6 C1 Te1 120.1(4) . . ?
C1 C2 C3 121.0(6) . . ?
C4 C3 C2 119.2(6) . . ?
C5 C4 C3 119.4(7) . . ?
C4 C5 C6 121.1(7) . . ?
C1 C6 C5 120.5(6) . . ?
C8 C7 C12 117.9(6) . . ?
C8 C7 Te2 121.4(5) . . ?
C12 C7 Te2 120.6(4) . . ?
C7 C8 C9 120.5(7) . . ?
C10 C9 C8 120.4(7) . . ?
C11 C10 C9 119.8(7) . . ?
C10 C11 C12 120.8(7) . . ?
C7 C12 C11 120.6(6) . . ?
C14 C13 C18 119.6(5) . . ?
C14 C13 Sn 114.7(4) . . ?
C18 C13 Sn 124.8(4) . . ?
C15 C14 C13 120.2(5) . . ?
C15 C14 N1 123.4(5) . . ?
C13 C14 N1 116.5(4) . . ?
C16 C15 C14 119.9(6) . . ?
C15 C16 C17 120.6(5) . . ?
C16 C17 C18 120.4(5) . . ?
C17 C18 C13 119.3(5) . . ?
C17 C18 N2 122.3(5) . . ?
C13 C18 N2 118.4(5) . . ?
C24 C23 C28 119.8(5) . . ?
C24 C23 Sn 117.0(4) . . ?
C28 C23 Sn 122.8(4) . . ?
C23 C24 C25 120.3(5) . . ?
C23 C24 N4 117.6(5) . . ?
C25 C24 N4 122.0(5) . . ?
C24 C25 C26 119.8(6) . . ?
C27 C26 C25 120.0(6) . . ?
C26 C27 C28 120.9(6) . . ?
C23 C28 C27 119.1(5) . . ?
C23 C28 N3 119.1(5) . . ?
C27 C28 N3 121.7(5) . . ?
C33 O C34 115.7(10) . . ?
C37 C34 O 97.2(8) 2 . ?
O C34 O 97.2(8) 2 . ?
C37 C34 C35 122.7(7) 2 2 ?
O C34 C35 122.7(7) 2 2 ?
O C34 C35 121.5(7) . 2 ?
C37 C34 C35 121.5(7) 2 . ?
O C34 C35 121.5(7) 2 . ?
O C34 C35 122.7(7) . . ?
C35 C34 C35 73.0(12) 2 . ?
C36 C35 C34 81.9(11) 2 . ?
C1B Te1B Sn1B 96.00(14) . . ?
C7B Te2B Sn1B 93.23(14) . . ?
C23B Sn1B C13B 107.21(19) . . ?
C23B Sn1B Te2B 109.48(13) . . ?
C13B Sn1B Te2B 112.82(14) . . ?
C23B Sn1B Te1B 110.66(14) . . ?
C13B Sn1B Te1B 114.49(13) . . ?
Te2B Sn1B Te1B 102.133(16) . . ?
C14B N1B C19B 113.7(4) . . ?
C14B N1B C20B 110.9(4) . . ?
C19B N1B C20B 110.9(5) . . ?
C21B N2B C18B 116.1(5) . . ?
C21B N2B C22B 112.4(6) . . ?
C18B N2B C22B 112.0(5) . . ?
C28B N3B C29B 114.8(5) . . ?
C28B N3B C30B 111.2(5) . . ?
C29B N3B C30B 110.5(5) . . ?
C31B N4B C24B 113.4(4) . . ?
C31B N4B C32B 110.0(4) . . ?
C24B N4B C32B 111.6(4) . . ?
C6B C1B C2B 118.9(7) . . ?
C6B C1B Te1B 120.8(5) . . ?
C2B C1B Te1B 120.2(5) . . ?
C1B C2B C3B 121.7(7) . . ?
C2B C3B C4B 117.5(7) . . ?
C5B C4B C3B 120.6(8) . . ?
C4B C5B C6B 120.7(8) . . ?
C1B C6B C5B 120.4(7) . . ?
C12B C7B C8B 118.5(6) . . ?
C12B C7B Te2B 121.3(4) . . ?
C8B C7B Te2B 120.2(5) . . ?
C7B C8B C9B 120.3(6) . . ?
C10B C9B C8B 120.4(6) . . ?
C11B C10B C9B 119.2(7) . . ?
C10B C11B C12B 120.3(7) . . ?
C7B C12B C11B 121.3(6) . . ?
C14B C13B C18B 120.8(5) . . ?
C14B C13B Sn1B 115.4(4) . . ?
C18B C13B Sn1B 122.7(4) . . ?
C13B C14B C15B 120.8(5) . . ?
C13B C14B N1B 117.6(4) . . ?
C15B C14B N1B 121.5(5) . . ?
C14B C15B C16B 118.7(5) . . ?
C17B C16B C15B 120.2(5) . . ?
C16B C17B C18B 121.5(5) . . ?
C13B C18B C17B 117.9(5) . . ?
C13B C18B N2B 119.5(5) . . ?
C17B C18B N2B 122.6(5) . . ?
C28B C23B C24B 120.4(5) . . ?
C28B C23B Sn1B 123.2(4) . . ?
C24B C23B Sn1B 115.9(4) . . ?
C25B C24B C23B 119.6(5) . . ?
C25B C24B N4B 123.4(5) . . ?
C23B C24B N4B 117.0(5) . . ?
C26B C25B C24B 120.0(6) . . ?
C25B C26B C27B 121.4(6) . . ?
C26B C27B C28B 119.1(6) . . ?
C23B C28B C27B 119.5(5) . . ?
C23B C28B N3B 118.6(5) . . ?
C27B C28B N3B 121.9(5) . . ?

loop_
_geom_bond_atom_site_label_1
_geom_bond_atom_site_label_2
_geom_bond_distance
_geom_bond_site_symmetry_2
_geom_bond_publ_flag
Te1 C1 2.143(6) . ?
Te1 Sn 2.7374(5) . ?
Te2 C7 2.132(6) . ?
Te2 Sn 2.7476(5) . ?
Sn C13 2.135(5) . ?
Sn C23 2.139(5) . ?
N1 C14 1.438(7) . ?
N1 C20 1.464(6) . ?
N1 C19 1.473(6) . ?
N2 C22 1.428(8) . ?
N2 C18 1.443(7) . ?
N2 C21 1.459(8) . ?
N3 C29 1.452(7) . ?
N3 C28 1.452(7) . ?
N3 C30 1.461(7) . ?
N4 C24 1.448(7) . ?
N4 C31 1.462(7) . ?
N4 C32 1.481(7) . ?
C1 C2 1.358(8) . ?
C1 C6 1.374(8) . ?
C2 C3 1.409(8) . ?
C3 C4 1.375(9) . ?
C4 C5 1.356(9) . ?
C5 C6 1.381(9) . ?
C7 C8 1.384(8) . ?
C7 C12 1.389(8) . ?
C8 C9 1.392(9) . ?
C9 C10 1.373(10) . ?
C10 C11 1.343(10) . ?
C11 C12 1.394(9) . ?
C13 C14 1.394(7) . ?
C13 C18 1.408(7) . ?
C14 C15 1.394(7) . ?
C15 C16 1.375(8) . ?
C16 C17 1.385(8) . ?
C17 C18 1.392(7) . ?
C23 C24 1.383(7) . ?
C23 C28 1.389(7) . ?
C24 C25 1.388(7) . ?
C25 C26 1.390(8) . ?
C26 C27 1.357(9) . ?
C27 C28 1.404(8) . ?
O C33 1.191(15) . ?
O C34 1.460(9) . ?
C34 C37 1.460(9) 2 ?
C34 O 1.460(9) 2 ?
C34 C35 1.460(15) 2 ?
C34 C35 1.460(15) . ?
C35 C36 1.184(18) 2 ?
C36 C35 1.184(18) 2 ?
Te1B C1B 2.141(7) . ?
Te1B Sn1B 2.7423(5) . ?
Te2B C7B 2.148(6) . ?
Te2B Sn1B 2.7373(5) . ?
Sn1B C23B 2.144(6) . ?
Sn1B C13B 2.153(5) . ?
N1B C14B 1.451(6) . ?
N1B C19B 1.456(7) . ?
N1B C20B 1.469(7) . ?
N2B C21B 1.417(7) . ?
N2B C18B 1.425(7) . ?
N2B C22B 1.442(8) . ?
N3B C28B 1.427(7) . ?
N3B C29B 1.466(7) . ?
N3B C30B 1.478(7) . ?
N4B C31B 1.452(6) . ?
N4B C24B 1.455(7) . ?
N4B C32B 1.484(6) . ?
C1B C6B 1.352(9) . ?
C1B C2B 1.372(8) . ?
C2B C3B 1.374(9) . ?
C3B C4B 1.391(10) . ?
C4B C5B 1.341(11) . ?
C5B C6B 1.371(11) . ?
C7B C12B 1.367(8) . ?
C7B C8B 1.372(8) . ?
C8B C9B 1.396(8) . ?
C9B C10B 1.372(9) . ?
C10B C11B 1.360(9) . ?
C11B C12B 1.385(8) . ?
C13B C14B 1.380(7) . ?
C13B C18B 1.390(7) . ?
C14B C15B 1.383(7) . ?
C15B C16B 1.392(8) . ?
C16B C17B 1.373(8) . ?
C17B C18B 1.392(7) . ?
C23B C28B 1.395(7) . ?
C23B C24B 1.397(7) . ?
C24B C25B 1.390(8) . ?
C25B C26B 1.366(8) . ?
C26B C27B 1.394(9) . ?
C27B C28B 1.398(8) . ?
